data_7250970
loop_
_publ_author_name
'Antonova, Elina V.'
'Kashina, Maria V.'
'Ivanov, Daniil M.'
'Bokach, Nadezhda A.'
'Kinzhalov, Mikhail A.'

_publ_section_title
;
 Crystal engineering with ambidentate thiocyanate: thiocyanate nitrogen as
 a halogen bond acceptor in platinum(ii) complexes
;
_journal_issue 42
_journal_name_full CrystEngComm
_journal_page_first 6942
_journal_page_last 6948
_journal_paper_doi 10.1039/D5CE00678C
_journal_volume 27
_journal_year 2025
_chemical_formula_moiety 'C19 H11 I2 N3 Pt S, C H Cl3'
_chemical_formula_sum 'C20 H12 Cl3 I2 N3 Pt S'
_chemical_formula_weight 881.63
_space_group_crystal_system monoclinic
_space_group_IT_number 14
_space_group_name_Hall '-P 2yn'
_space_group_name_H-M_alt 'P 1 21/n 1'
_atom_sites_solution_hydrogens geom
_atom_sites_solution_primary dual
_audit_creation_date 2025-07-03
_audit_creation_method
;
Olex2 1.5
(compiled 2025.05.31 svn.r86d253d1 for OlexSys, GUI svn.r7254)
;
_audit_update_record
;
2025-07-02 deposited with the CCDC.	2025-09-16 downloaded from the CCDC.
;
_cell_angle_alpha 90
_cell_angle_beta 94.352(2)
_cell_angle_gamma 90
_cell_formula_units_Z 4
_cell_length_a 9.2357(2)
_cell_length_b 9.5567(2)
_cell_length_c 26.4572(5)
_cell_measurement_reflns_used 12082
_cell_measurement_temperature 99.9(3)
_cell_measurement_theta_max 75.7000
_cell_measurement_theta_min 3.3470
_cell_volume 2328.45(8)
_computing_cell_refinement 'CrysAlisPro 1.171.41.95a (Rigaku OD, 2021)'
_computing_data_collection 'CrysAlisPro 1.171.41.95a (Rigaku OD, 2021)'
_computing_data_reduction 'CrysAlisPro 1.171.41.95a (Rigaku OD, 2021)'
_computing_molecular_graphics 'Olex2 1.5 (Dolomanov et al., 2009)'
_computing_publication_material 'Olex2 1.5 (Dolomanov et al., 2009)'
_computing_structure_refinement 'SHELXL 2019/3 (Sheldrick, 2015)'
_computing_structure_solution 'SHELXT 2018/2 (Sheldrick, 2018)'
_diffrn_ambient_environment N~2~
_diffrn_ambient_temperature 99.9(3)
_diffrn_detector 'Hybrid Pixel Array Detector'
_diffrn_detector_area_resol_mean 10.0000
_diffrn_detector_type HyPix
_diffrn_measured_fraction_theta_full 0.997
_diffrn_measured_fraction_theta_max 0.997
_diffrn_measurement_details
;
List of Runs (angles in degrees, time in seconds):

  # Type    Start    End  Width  t~exp~   \w     \q     \k     \f   Frames
#--------------------------------------------------------------------------
  1  \w    -80.00  22.00   0.50    0.35    --  -47.13 100.00 -33.00  204
  2  \w      7.00  72.00   0.50    0.35    --   47.13-100.00-138.00  130
  3  \w   -155.00 -85.00   0.50    1.39    -- -105.31-100.00-138.00  140
  4  \w   -100.00 -50.00   0.50    1.39    -- -105.31 100.00 -33.00  100
  5  \w     64.00  98.00   0.50    1.39    --  105.31-100.00-138.00   68
  6  \w    114.00 176.00   0.50    1.39    --  105.31 100.00 -33.00  124
  7  \w    -26.00  28.00   0.50    0.35    --  -47.13  19.00  90.00  108
  8  \w   -114.00 -76.00   0.50    0.35    --  -47.13-125.00 -60.00   76
  9  \w   -116.00 -79.00   0.50    0.35    --  -47.13-125.00   0.00   74
 10  \w   -113.00 -73.00   0.50    0.35    --  -47.13-125.00  30.00   80
 11  \w   -176.00-149.00   0.50    1.39    -- -105.31 -77.00 -90.00   54
 12  \w    -60.00 -34.00   0.50    1.39    -- -105.31  61.00 -60.00   52
 13  \w   -170.00-143.00   0.50    1.39    -- -105.31 -30.00-120.00   54
 14  \w    -68.00 -33.00   0.50    1.39    -- -105.31  61.00 -30.00   70
 15  \w   -168.00-143.00   0.50    1.39    -- -105.31 -15.00 120.00   50
 16  \w   -117.00 -92.00   0.50    1.39    -- -105.31 -15.00 120.00   50
 17  \w   -137.00 -95.00   0.50    1.39    -- -105.31 -30.00-120.00   84
 18  \w    -71.00 -39.00   0.50    1.39    -- -105.31  61.00  90.00   64
 19  \w     78.00 106.00   0.50    1.39    --  105.31 -77.00-150.00   56
 20  \w     34.00  63.00   0.50    1.39    --  105.31 -61.00 120.00   58
 21  \w     33.00  58.00   0.50    1.39    --  105.31 -61.00   0.00   50
 22  \w     33.00  71.00   0.50    1.39    --  105.31 -61.00-150.00   76
 23  \w     36.00  62.00   0.50    1.39    --  105.31 -77.00-180.00   52
 24  \w     40.00  70.00   0.50    1.39    --  105.31 -61.00  60.00   60
 25  \w     34.00  68.00   0.50    1.39    --  105.31 -61.00  90.00   68
 26  \w     34.00  71.00   0.50    1.39    --  105.31 -61.00  30.00   74
 27  \w     90.00 116.00   0.50    1.39    --  105.31 100.00 -33.00   52
 28  \w      2.00  28.00   0.50    0.35    --  -47.13  19.00  30.00   52
 29  \w     33.00 108.00   0.50    0.35    --   47.13  77.00  60.00  150
 30  \w     17.00  42.00   0.50    0.35    --   47.13 -37.00 -60.00   50
 31  \w    -60.00 -33.00   0.50    1.39    -- -105.31 125.00-150.00   54
 32  \w    -98.00 -73.00   0.50    1.39    -- -105.31-125.00-150.00   50
 33  \w   -106.00 -76.00   0.50    1.39    -- -105.31 107.00 -64.23   60
 34  \w    -59.00 -33.00   0.50    1.39    -- -105.31 125.00-180.00   52
 35  \w   -110.00 -84.00   0.50    1.39    -- -105.31 125.00  60.00   52
 36  \w    -73.00 -60.50   0.50    1.39    -- -105.31 125.00  60.00   25
;
_diffrn_measurement_device 'four-circle diffractometer'
_diffrn_measurement_device_type 'XtaLAB Synergy, Single source at home/near, HyPix'
_diffrn_measurement_method '\w scans'
_diffrn_orient_matrix_type 'CrysAlisPro convention (1999,Acta A55,543-557)'
_diffrn_orient_matrix_UB_11 -0.0382565000
_diffrn_orient_matrix_UB_12 -0.0094336000
_diffrn_orient_matrix_UB_13 0.0555818000
_diffrn_orient_matrix_UB_21 0.0474991000
_diffrn_orient_matrix_UB_22 0.1532229000
_diffrn_orient_matrix_UB_23 0.0084245000
_diffrn_orient_matrix_UB_31 -0.1557878000
_diffrn_orient_matrix_UB_32 0.0490651000
_diffrn_orient_matrix_UB_33 -0.0158410000
_diffrn_radiation_monochromator mirror
_diffrn_radiation_probe x-ray
_diffrn_radiation_type 'Cu K\a'
_diffrn_radiation_wavelength 1.54184
_diffrn_reflns_av_R_equivalents 0.0667
_diffrn_reflns_av_unetI/netI 0.0447
_diffrn_reflns_Laue_measured_fraction_full 0.997
_diffrn_reflns_Laue_measured_fraction_max 0.997
_diffrn_reflns_limit_h_max 8
_diffrn_reflns_limit_h_min -11
_diffrn_reflns_limit_k_max 11
_diffrn_reflns_limit_k_min -11
_diffrn_reflns_limit_l_max 31
_diffrn_reflns_limit_l_min -31
_diffrn_reflns_number 18129
_diffrn_reflns_point_group_measured_fraction_full 0.997
_diffrn_reflns_point_group_measured_fraction_max 0.997
_diffrn_reflns_theta_full 67.486
_diffrn_reflns_theta_max 67.486
_diffrn_reflns_theta_min 3.351
_diffrn_source 'micro-focus sealed X-ray tube'
_diffrn_source_type 'PhotonJet (Cu) X-ray Source'
_exptl_absorpt_coefficient_mu 36.215
_exptl_absorpt_correction_T_max 1.00000
_exptl_absorpt_correction_T_min 0.04947
_exptl_absorpt_correction_type multi-scan
_exptl_absorpt_process_details
;
CrysAlisPro 1.171.41.95a (Rigaku Oxford Diffraction, 2021)
Empirical absorption correction using spherical harmonics,
implemented in SCALE3 ABSPACK scaling algorithm.
;
_exptl_crystal_colour 'clear orange'
_exptl_crystal_colour_lustre clear
_exptl_crystal_colour_primary orange
_exptl_crystal_density_diffrn 2.515
_exptl_crystal_description prism
_exptl_crystal_F_000 1616
_exptl_crystal_size_max 0.15
_exptl_crystal_size_mid 0.13
_exptl_crystal_size_min 0.08
_refine_diff_density_max 1.304
_refine_diff_density_min -1.464
_refine_diff_density_rms 0.274
_refine_ls_extinction_method none
_refine_ls_goodness_of_fit_ref 1.085
_refine_ls_hydrogen_treatment constr
_refine_ls_matrix_type full
_refine_ls_number_parameters 271
_refine_ls_number_reflns 4178
_refine_ls_number_restraints 0
_refine_ls_restrained_S_all 1.085
_refine_ls_R_factor_all 0.0472
_refine_ls_R_factor_gt 0.0432
_refine_ls_shift/su_max 0.000
_refine_ls_shift/su_mean 0.000
_refine_ls_structure_factor_coef Fsqd
_refine_ls_weighting_details 'w=1/[\s^2^(Fo^2^)+(0.0741P)^2^+18.1341P] where P=(Fo^2^+2Fc^2^)/3'
_refine_ls_weighting_scheme calc
_refine_ls_wR_factor_gt 0.1233
_refine_ls_wR_factor_ref 0.1263
_reflns_Friedel_coverage 0.000
_reflns_number_gt 3786
_reflns_number_total 4178
_reflns_threshold_expression 'I > 2\s(I)'
_cod_data_source_file d5ce00678c5.cif
_cod_data_source_block 17811_sev-534_1
_cod_depositor_comments 'Adding full bibliography for 7250969--7250973.cif.'
_cod_database_code 7250970
_shelx_shelxl_version_number 2019/3
_shelx_space_group_comment
;
The symmetry employed for this shelxl refinement is uniquely defined
by the following loop, which should always be used as a source of
symmetry information in preference to the above space-group names.
They are only intended as comments.
;
_shelx_estimated_absorpt_t_max 0.160
_shelx_estimated_absorpt_t_min 0.074
_reflns_odcompleteness_completeness 99.68
_reflns_odcompleteness_iscentric 1
_reflns_odcompleteness_theta 66.97
_olex2_refinement_description
;
1. Fixed Uiso
 At 1.2 times of:
  All C(H) groups
2.a Ternary CH refined with riding coordinates:
 C1S(H1S)
2.b Aromatic/amide H refined with riding coordinates:
 C15(H15), C18(H18), C2(H2), C17(H17), C8(H8), C11(H11), C9(H9), C5(H5),
 C3(H3), C10(H10), C4(H4)
;
_olex2_submission_special_instructions 'No special instructions were received'
_oxdiff_exptl_absorpt_empirical_details
;
Empirical correction (ABSPACK) includes:
- Absorption correction using spherical harmonics
- Frame scaling
;
_oxdiff_exptl_absorpt_empirical_full_max 11.170
_oxdiff_exptl_absorpt_empirical_full_min 0.476

loop_
_space_group_symop_operation_xyz
'x, y, z'
'-x+1/2, y+1/2, -z+1/2'
'-x, -y, -z'
'x-1/2, -y-1/2, z-1/2'

loop_
_atom_site_label
_atom_site_type_symbol
_atom_site_fract_x
_atom_site_fract_y
_atom_site_fract_z
_atom_site_U_iso_or_equiv
_atom_site_adp_type
_atom_site_occupancy
_atom_site_site_symmetry_order
_atom_site_calc_flag
_atom_site_refinement_flags_posn
_atom_site_refinement_flags_adp
_atom_site_refinement_flags_occupancy
_atom_site_disorder_assembly
_atom_site_disorder_group
Pt1 Pt 0.74199(4) 0.38364(3) 0.49046(2) 0.01672(14) Uani 1 1 d . . . . .
I1 I 0.44887(6) 0.84790(6) 0.40466(2) 0.02539(17) Uani 1 1 d . . . . .
I2 I 0.04139(6) 0.62064(6) 0.23781(2) 0.02836(18) Uani 1 1 d . . . . .
S1 S 0.6767(3) 0.1518(2) 0.45748(8) 0.0256(5) Uani 1 1 d . . . . .
Cl2S Cl 0.8393(3) -0.0299(3) 0.20957(9) 0.0374(5) Uani 1 1 d . . . . .
Cl3S Cl 0.9150(3) 0.2575(3) 0.23313(11) 0.0468(6) Uani 1 1 d . . . . .
Cl1S Cl 1.0375(3) 0.0363(3) 0.29636(10) 0.0516(7) Uani 1 1 d . . . . .
N1 N 0.9077(8) 0.3174(8) 0.5420(2) 0.0213(15) Uani 1 1 d . . . . .
N2 N 0.5118(8) 0.5110(7) 0.4156(3) 0.0200(14) Uani 1 1 d . . . . .
C7 C 0.9690(9) 0.4183(10) 0.5720(3) 0.0232(18) Uani 1 1 d . . . . .
C1 C 0.7931(9) 0.5674(9) 0.5244(3) 0.0192(16) Uani 1 1 d . . . . .
C14 C 0.3565(10) 0.6757(8) 0.3658(3) 0.0203(17) Uani 1 1 d . . . . .
C16 C 0.1937(9) 0.5832(10) 0.2989(3) 0.0214(17) Uani 1 1 d . . . . .
C6 C 0.9078(10) 0.5581(10) 0.5626(3) 0.0268(19) Uani 1 1 d . . . . .
N3 N 0.6952(10) 0.1772(9) 0.3526(3) 0.0347(19) Uani 1 1 d . . . . .
C13 C 0.4025(9) 0.5382(9) 0.3772(3) 0.0188(17) Uani 1 1 d . . . . .
C15 C 0.2522(10) 0.6970(9) 0.3269(3) 0.0249(18) Uani 1 1 d . . . . .
H15 H 0.220032 0.787249 0.319156 0.030 Uiso 1 1 calc R U . . .
C18 C 0.3406(10) 0.4260(9) 0.3497(3) 0.0246(18) Uani 1 1 d . . . . .
H18 H 0.370520 0.335157 0.357592 0.030 Uiso 1 1 calc R U . . .
C2 C 0.7267(10) 0.6938(9) 0.5147(3) 0.0244(18) Uani 1 1 d . . . . .
H2 H 0.650627 0.699897 0.489718 0.029 Uiso 1 1 calc R U . . .
C17 C 0.2367(10) 0.4488(9) 0.3115(3) 0.0237(18) Uani 1 1 d . . . . .
H17 H 0.194323 0.373325 0.293807 0.028 Uiso 1 1 calc R U . . .
C8 C 1.0784(11) 0.3867(11) 0.6090(4) 0.032(2) Uani 1 1 d . . . . .
H8 H 1.117590 0.456626 0.630312 0.039 Uiso 1 1 calc R U . . .
C19 C 0.6866(9) 0.1703(9) 0.3955(3) 0.0243(19) Uani 1 1 d . . . . .
C11 C 0.9587(10) 0.1862(10) 0.5464(4) 0.029(2) Uani 1 1 d . . . . .
H11 H 0.918227 0.117595 0.524709 0.035 Uiso 1 1 calc R U . . .
C9 C 1.1287(11) 0.2521(12) 0.6141(4) 0.036(2) Uani 1 1 d . . . . .
H9 H 1.202002 0.230183 0.638906 0.044 Uiso 1 1 calc R U . . .
C5 C 0.9531(11) 0.6768(11) 0.5903(4) 0.034(2) Uani 1 1 d . . . . .
H5 H 1.027963 0.670453 0.615764 0.041 Uiso 1 1 calc R U . . .
C12 C 0.5974(10) 0.4623(9) 0.4445(3) 0.0213(18) Uani 1 1 d . . . . .
C3 C 0.7716(12) 0.8148(10) 0.5421(4) 0.035(2) Uani 1 1 d . . . . .
H3 H 0.725719 0.899989 0.535182 0.042 Uiso 1 1 calc R U . . .
C1S C 0.8821(11) 0.0907(12) 0.2581(4) 0.035(2) Uani 1 1 d . . . . .
H1S H 0.799924 0.097224 0.279290 0.042 Uiso 1 1 calc R U . . .
C10 C 1.0697(12) 0.1493(12) 0.5821(4) 0.038(2) Uani 1 1 d . . . . .
H10 H 1.103597 0.057679 0.584524 0.046 Uiso 1 1 calc R U . . .
C4 C 0.8851(14) 0.8053(12) 0.5795(4) 0.043(3) Uani 1 1 d . . . . .
H4 H 0.916196 0.884836 0.597385 0.051 Uiso 1 1 calc R U . . .

loop_
_atom_site_aniso_label
_atom_site_aniso_U_11
_atom_site_aniso_U_22
_atom_site_aniso_U_33
_atom_site_aniso_U_23
_atom_site_aniso_U_13
_atom_site_aniso_U_12
Pt1 0.0204(2) 0.0157(2) 0.0137(2) -0.00067(11) -0.00125(14) 0.00009(11)
I1 0.0334(3) 0.0172(3) 0.0250(3) 0.0000(2) -0.0017(2) -0.0002(2)
I2 0.0275(3) 0.0314(3) 0.0248(3) 0.0088(2) -0.0073(2) -0.0031(2)
S1 0.0374(12) 0.0136(9) 0.0254(10) -0.0019(8) -0.0011(9) 0.0006(8)
Cl2S 0.0370(13) 0.0408(13) 0.0339(12) -0.0030(10) -0.0014(10) 0.0025(10)
Cl3S 0.0471(15) 0.0377(14) 0.0553(16) 0.0030(12) 0.0020(13) 0.0021(11)
Cl1S 0.0556(16) 0.0636(18) 0.0330(13) -0.0050(12) -0.0139(12) 0.0164(14)
N1 0.026(4) 0.025(4) 0.013(3) -0.002(3) -0.004(3) -0.001(3)
N2 0.025(4) 0.019(3) 0.015(3) 0.001(3) -0.009(3) -0.001(3)
C7 0.019(4) 0.038(5) 0.012(4) -0.003(4) 0.004(3) -0.004(4)
C1 0.025(4) 0.020(4) 0.013(4) 0.002(3) 0.002(3) -0.008(3)
C14 0.028(4) 0.015(4) 0.018(4) 0.002(3) 0.005(3) -0.003(3)
C16 0.018(4) 0.030(5) 0.016(4) 0.004(3) 0.000(3) -0.005(3)
C6 0.028(5) 0.034(5) 0.019(4) -0.005(4) 0.005(4) -0.005(4)
N3 0.047(5) 0.041(5) 0.016(4) -0.006(3) 0.003(3) -0.004(4)
C13 0.019(4) 0.024(4) 0.013(4) 0.001(3) 0.001(3) 0.005(3)
C15 0.027(5) 0.021(4) 0.026(4) 0.007(4) 0.000(4) 0.003(3)
C18 0.030(5) 0.018(4) 0.026(4) 0.006(4) 0.001(4) -0.004(4)
C2 0.036(5) 0.023(4) 0.016(4) -0.001(3) 0.011(4) -0.005(4)
C17 0.025(4) 0.024(5) 0.022(4) 0.003(3) 0.003(3) -0.004(3)
C8 0.031(5) 0.042(6) 0.022(4) -0.004(4) -0.005(4) -0.004(4)
C19 0.023(4) 0.019(4) 0.030(5) -0.005(3) -0.004(4) -0.001(3)
C11 0.027(5) 0.030(5) 0.031(5) 0.002(4) -0.002(4) 0.005(4)
C9 0.023(5) 0.062(7) 0.023(4) 0.007(5) -0.006(4) 0.001(4)
C5 0.039(6) 0.041(6) 0.022(4) 0.001(4) 0.005(4) -0.016(4)
C12 0.027(4) 0.017(4) 0.020(4) -0.004(3) 0.006(4) -0.004(3)
C3 0.048(6) 0.018(4) 0.038(5) -0.003(4) 0.003(5) -0.004(4)
C1S 0.032(5) 0.046(6) 0.027(5) -0.004(4) 0.005(4) -0.002(4)
C10 0.030(5) 0.046(6) 0.038(6) 0.010(5) 0.006(5) 0.008(4)
C4 0.065(8) 0.038(6) 0.025(5) -0.013(4) 0.001(5) -0.020(5)

loop_
_atom_type_symbol
_atom_type_description
_atom_type_scat_dispersion_real
_atom_type_scat_dispersion_imag
_atom_type_scat_source
C C 0.0181 0.0091 'International Tables Vol C Tables 4.2.6.8 and 6.1.1.4'
H H 0.0000 0.0000 'International Tables Vol C Tables 4.2.6.8 and 6.1.1.4'
Cl Cl 0.3639 0.7018 'International Tables Vol C Tables 4.2.6.8 and 6.1.1.4'
I I -0.3257 6.8362 'International Tables Vol C Tables 4.2.6.8 and 6.1.1.4'
N N 0.0311 0.0180 'International Tables Vol C Tables 4.2.6.8 and 6.1.1.4'
Pt Pt -4.5932 6.9264 'International Tables Vol C Tables 4.2.6.8 and 6.1.1.4'
S S 0.3331 0.5567 'International Tables Vol C Tables 4.2.6.8 and 6.1.1.4'

loop_
_geom_angle_atom_site_label_1
_geom_angle_atom_site_label_2
_geom_angle_atom_site_label_3
_geom_angle
_geom_angle_site_symmetry_1
_geom_angle_site_symmetry_3
_geom_angle_publ_flag
N1 Pt1 S1 96.2(2) . . ?
C1 Pt1 S1 174.4(2) . . ?
C1 Pt1 N1 80.6(3) . . ?
C12 Pt1 S1 89.3(2) . . ?
C12 Pt1 N1 174.4(3) . . ?
C12 Pt1 C1 94.0(3) . . ?
C19 S1 Pt1 103.0(3) . . ?
C7 N1 Pt1 115.2(6) . . ?
C11 N1 Pt1 125.5(6) . . ?
C11 N1 C7 119.3(8) . . ?
C12 N2 C13 166.9(8) . . ?
N1 C7 C6 114.4(8) . . ?
N1 C7 C8 120.8(9) . . ?
C8 C7 C6 124.8(8) . . ?
C6 C1 Pt1 113.8(7) . . ?
C2 C1 Pt1 126.9(6) . . ?
C2 C1 C6 119.3(8) . . ?
C13 C14 I1 121.7(6) . . ?
C15 C14 I1 119.4(6) . . ?
C15 C14 C13 118.9(8) . . ?
C15 C16 I2 119.1(6) . . ?
C17 C16 I2 120.7(6) . . ?
C17 C16 C15 120.2(8) . . ?
C1 C6 C7 116.0(8) . . ?
C5 C6 C7 123.7(9) . . ?
C5 C6 C1 120.2(9) . . ?
N2 C13 C14 121.2(8) . . ?
C18 C13 N2 118.7(8) . . ?
C18 C13 C14 120.1(8) . . ?
C14 C15 C16 120.2(8) . . ?
C14 C15 H15 119.9 . . ?
C16 C15 H15 119.9 . . ?
C13 C18 H18 119.9 . . ?
C17 C18 C13 120.3(8) . . ?
C17 C18 H18 119.9 . . ?
C1 C2 H2 119.4 . . ?
C1 C2 C3 121.2(9) . . ?
C3 C2 H2 119.4 . . ?
C16 C17 H17 119.9 . . ?
C18 C17 C16 120.3(8) . . ?
C18 C17 H17 119.9 . . ?
C7 C8 H8 120.1 . . ?
C9 C8 C7 119.9(9) . . ?
C9 C8 H8 120.1 . . ?
N3 C19 S1 177.1(9) . . ?
N1 C11 H11 118.9 . . ?
N1 C11 C10 122.2(9) . . ?
C10 C11 H11 118.9 . . ?
C8 C9 H9 120.3 . . ?
C8 C9 C10 119.5(9) . . ?
C10 C9 H9 120.3 . . ?
C6 C5 H5 120.2 . . ?
C6 C5 C4 119.6(10) . . ?
C4 C5 H5 120.2 . . ?
N2 C12 Pt1 178.3(8) . . ?
C2 C3 H3 120.4 . . ?
C4 C3 C2 119.3(10) . . ?
C4 C3 H3 120.4 . . ?
Cl2S C1S Cl3S 111.0(6) . . ?
Cl2S C1S Cl1S 110.8(6) . . ?
Cl2S C1S H1S 108.7 . . ?
Cl3S C1S Cl1S 109.0(6) . . ?
Cl3S C1S H1S 108.7 . . ?
Cl1S C1S H1S 108.7 . . ?
C11 C10 H10 120.9 . . ?
C9 C10 C11 118.3(10) . . ?
C9 C10 H10 120.9 . . ?
C5 C4 H4 119.8 . . ?
C3 C4 C5 120.4(9) . . ?
C3 C4 H4 119.8 . . ?

loop_
_geom_bond_atom_site_label_1
_geom_bond_atom_site_label_2
_geom_bond_distance
_geom_bond_site_symmetry_2
_geom_bond_publ_flag
Pt1 S1 2.440(2) . ?
Pt1 N1 2.070(7) . ?
Pt1 C1 2.012(8) . ?
Pt1 C12 1.893(9) . ?
I1 C14 2.088(8) . ?
I2 C16 2.091(8) . ?
S1 C19 1.658(9) . ?
Cl2S C1S 1.747(10) . ?
Cl3S C1S 1.760(11) . ?
Cl1S C1S 1.771(11) . ?
N1 C7 1.347(12) . ?
N1 C11 1.341(12) . ?
N2 C13 1.402(10) . ?
N2 C12 1.155(11) . ?
C7 C6 1.465(14) . ?
C7 C8 1.385(13) . ?
C1 C6 1.410(13) . ?
C1 C2 1.371(13) . ?
C14 C13 1.407(12) . ?
C14 C15 1.370(13) . ?
C16 C15 1.401(13) . ?
C16 C17 1.379(13) . ?
C6 C5 1.397(14) . ?
N3 C19 1.147(12) . ?
C13 C18 1.393(12) . ?
C15 H15 0.9300 . ?
C18 H18 0.9300 . ?
C18 C17 1.357(13) . ?
C2 H2 0.9300 . ?
C2 C3 1.409(13) . ?
C17 H17 0.9300 . ?
C8 H8 0.9300 . ?
C8 C9 1.371(15) . ?
C11 H11 0.9300 . ?
C11 C10 1.387(14) . ?
C9 H9 0.9300 . ?
C9 C10 1.381(16) . ?
C5 H5 0.9300 . ?
C5 C4 1.399(17) . ?
C3 H3 0.9300 . ?
C3 C4 1.388(16) . ?
C1S H1S 0.9800 . ?
C10 H10 0.9300 . ?
C4 H4 0.9300 . ?

loop_
_geom_torsion_atom_site_label_1
_geom_torsion_atom_site_label_2
_geom_torsion_atom_site_label_3
_geom_torsion_atom_site_label_4
_geom_torsion
_geom_torsion_site_symmetry_1
_geom_torsion_site_symmetry_2
_geom_torsion_site_symmetry_3
_geom_torsion_site_symmetry_4
_geom_torsion_publ_flag
Pt1 N1 C7 C6 -0.4(9) . . . . ?
Pt1 N1 C7 C8 178.2(7) . . . . ?
Pt1 N1 C11 C10 -179.6(7) . . . . ?
Pt1 C1 C6 C7 -0.9(10) . . . . ?
Pt1 C1 C6 C5 -178.5(7) . . . . ?
Pt1 C1 C2 C3 178.7(7) . . . . ?
I1 C14 C13 N2 0.7(11) . . . . ?
I1 C14 C13 C18 -178.6(7) . . . . ?
I1 C14 C15 C16 177.0(6) . . . . ?
I2 C16 C15 C14 -177.3(7) . . . . ?
I2 C16 C17 C18 176.9(7) . . . . ?
N1 C7 C6 C1 0.9(11) . . . . ?
N1 C7 C6 C5 178.4(8) . . . . ?
N1 C7 C8 C9 2.3(14) . . . . ?
N1 C11 C10 C9 0.1(15) . . . . ?
N2 C13 C18 C17 -178.6(8) . . . . ?
C7 N1 C11 C10 2.3(14) . . . . ?
C7 C6 C5 C4 -178.2(9) . . . . ?
C7 C8 C9 C10 0.1(16) . . . . ?
C1 C6 C5 C4 -0.8(14) . . . . ?
C1 C2 C3 C4 0.0(15) . . . . ?
C14 C13 C18 C17 0.7(13) . . . . ?
C6 C7 C8 C9 -179.3(9) . . . . ?
C6 C1 C2 C3 0.4(13) . . . . ?
C6 C5 C4 C3 1.2(16) . . . . ?
C13 C14 C15 C16 -0.5(13) . . . . ?
C13 C18 C17 C16 1.3(13) . . . . ?
C15 C14 C13 N2 178.1(8) . . . . ?
C15 C14 C13 C18 -1.2(12) . . . . ?
C15 C16 C17 C18 -3.0(13) . . . . ?
C2 C1 C6 C7 177.6(8) . . . . ?
C2 C1 C6 C5 0.0(13) . . . . ?
C2 C3 C4 C5 -0.8(16) . . . . ?
C17 C16 C15 C14 2.6(13) . . . . ?
C8 C7 C6 C1 -177.7(9) . . . . ?
C8 C7 C6 C5 -0.2(15) . . . . ?
C8 C9 C10 C11 -1.3(16) . . . . ?
C11 N1 C7 C6 178.0(8) . . . . ?
C11 N1 C7 C8 -3.4(13) . . . . ?
C12 N2 C13 C14 -179(100) . . . . ?
C12 N2 C13 C18 0(4) . . . . ?
